data_1571864
loop_
_publ_author_name
'Carroll, Robert C.'
'Coles, Simon J.'

_publ_section_title
;
 Statistical optimization of guest uptake in crystalline sponges: grading
 structural outcomes.
;
_journal_coeditor_code LT5068
_journal_issue 4
_journal_name_full IUCrJ
_journal_paper_doi 10.1107/S2052252524004871
_journal_volume 11
_journal_year 2024
_chemical_formula_moiety 'C36 H24 I6 N12 Zn3, 0.295(C15 H16 O3)'
_chemical_formula_sum 'C40.42 H28.72 I6 N12 O0.88 Zn3'
_chemical_formula_weight 1654.24
_chemical_name_systematic
; (2',6'-dimethoxy-[1,1'-biphenyl]-2-yl)methanol
 (absorbed in crystalline sponge)
;
_space_group_crystal_system monoclinic
_space_group_IT_number 15
_space_group_name_Hall '-C 2yc'
_space_group_name_H-M_alt 'C 1 2/c 1'
_atom_sites_solution_hydrogens geom
_atom_sites_solution_primary dual
_audit_creation_date 2024-01-22
_audit_creation_method
;
Olex2 1.5-alpha
(compiled 2023.11.24 svn.r209d9fb2 for OlexSys, GUI svn.r6869)
;
_cell_angle_alpha 90
_cell_angle_beta 102.106(4)
_cell_angle_gamma 90
_cell_formula_units_Z 8
_cell_length_a 34.5810(14)
_cell_length_b 14.9867(3)
_cell_length_c 31.5551(15)
_cell_measurement_reflns_used 9171
_cell_measurement_temperature 100(2)
_cell_measurement_theta_max 70.4060
_cell_measurement_theta_min 2.6580
_cell_volume 15989.9(11)
_computing_cell_refinement 'CrysAlisPro 1.171.41.89a (Rigaku OD, 2020)'
_computing_data_collection 'CrysAlisPro 1.171.41.89a (Rigaku OD, 2020)'
_computing_data_reduction 'CrysAlisPro 1.171.41.89a (Rigaku OD, 2020)'
_computing_molecular_graphics 'Olex2 1.5-alpha (Dolomanov et al., 2009)'
_computing_publication_material 'Olex2 1.5-alpha (Dolomanov et al., 2009)'
_computing_structure_refinement 'SHELXL 2016/6 (Sheldrick, 2015)'
_computing_structure_solution 'SHELXT 2014/5 (Sheldrick, 2014)'
_diffrn_ambient_temperature 100(2)
_diffrn_detector 'hybrid pixel array detector'
_diffrn_detector_area_resol_mean 10
_diffrn_detector_dtime 0.000
_diffrn_detector_type 'Rigaku, HyPix 6000HE'
_diffrn_measured_fraction_theta_full 0.996
_diffrn_measured_fraction_theta_max 0.995
_diffrn_measurement_details
;
List of Runs (angles in degrees, time in seconds):

  # Type    Start    End  Width  t~exp~   \w     \q     \k     \f   Frames
--------------------------------------------------------------------------
  1  \w   -134.00 -84.00   0.50    3.00    -- -103.00  -8.00 152.00  100
  2  \w   -151.00 -82.00   0.50    3.00    -- -103.00 -94.00 -90.00  138
  3  \w   -157.00 -90.00   0.50    3.00    -- -103.00 -30.00  90.00  134
  4  \w    -64.00 -39.00   0.50    3.00    -- -103.00  61.00 -90.00   50
  5  \w    -82.00 -57.00   0.50    3.00    -- -103.00 125.00  60.00   50
  6  \w   -112.00 -84.00   0.50    3.00    -- -103.00 125.00  60.00   56
  7  \w     92.00 174.00   0.50    3.00    --  101.75   8.00 -32.00  164
  8  \w    136.00 174.00   0.50    3.00    --  101.75  61.00  30.00   76
  9  \w     33.00 106.00   0.50    3.00    --  101.75 -94.00-120.00  146
 10  \w     34.00  63.00   0.50    3.00    --  101.75 -61.00 -30.00   58
 11  \w     87.00 144.00   0.50    3.00    --  101.75  61.00   0.00  114
 12  \w     31.00  73.00   0.50    3.00    --  101.75 -94.00 120.00   84
 13  \w     64.00  92.00   0.50    3.00    --  101.75 -94.00-180.00   56
 14  \w     77.00 106.00   0.50    3.00    --  101.75 -94.00 120.00   58
 15  \w     31.00  98.00   0.50    3.00    --  101.75 -94.00-150.00  134
 16  \w     30.00  69.00   0.50    3.00    --  101.75 -61.00 -60.00   78
 17  \w   -110.00 -31.00   0.50    0.50    --  -46.36  -8.00 152.00  158
 18  \w    -14.00  11.00   0.50    0.50    --  -46.36   8.00 -32.00   50
 19  \w    -27.00  -2.00   0.50    0.50    --   46.36  -8.00 152.00   50
 20  \w     31.00 120.00   0.50    0.50    --   46.36   8.00 -32.00  178
 21  \w    -20.00  17.00   0.50    0.50    --  -46.36  19.00 120.00   74
 22  \w     23.00  94.00   0.50    0.50    --   46.36-125.00   0.00  142
;
_diffrn_measurement_device 'four-circle diffractometer'
_diffrn_measurement_device_details 'Rigaku Oxford Difffraction, UG2 \k goniometer'
_diffrn_measurement_device_type
; Rigaku 007HF equipped with Varimax confocal mirrors and a UG2 goniometer
 and HyPix 6000HE detector
;
_diffrn_measurement_method 'profile data from \w-scans'
_diffrn_measurement_specimen_support 'MiTeGen loops'
_diffrn_orient_matrix_type 'CrysAlisPro convention (1999,Acta A55,543-557)'
_diffrn_orient_matrix_UB_11 -0.0118581000
_diffrn_orient_matrix_UB_12 0.0055125000
_diffrn_orient_matrix_UB_13 -0.0498524000
_diffrn_orient_matrix_UB_21 -0.0437035000
_diffrn_orient_matrix_UB_22 0.0100788000
_diffrn_orient_matrix_UB_23 0.0028416000
_diffrn_orient_matrix_UB_31 0.0049539000
_diffrn_orient_matrix_UB_32 0.1020975000
_diffrn_orient_matrix_UB_33 0.0023918000
_diffrn_radiation_collimation 0.3
_diffrn_radiation_monochromator 'Varimax focusing mirrors'
_diffrn_radiation_probe x-ray
_diffrn_radiation_type 'Cu K\a'
_diffrn_radiation_wavelength 1.54184
_diffrn_reflns_av_R_equivalents 0.0383
_diffrn_reflns_av_unetI/netI 0.0259
_diffrn_reflns_Laue_measured_fraction_full 0.996
_diffrn_reflns_Laue_measured_fraction_max 0.995
_diffrn_reflns_limit_h_max 41
_diffrn_reflns_limit_h_min -41
_diffrn_reflns_limit_k_max 17
_diffrn_reflns_limit_k_min -13
_diffrn_reflns_limit_l_max 38
_diffrn_reflns_limit_l_min -37
_diffrn_reflns_number 52421
_diffrn_reflns_point_group_measured_fraction_full 0.996
_diffrn_reflns_point_group_measured_fraction_max 0.995
_diffrn_reflns_theta_full 67.684
_diffrn_reflns_theta_max 68.247
_diffrn_reflns_theta_min 2.614
_diffrn_source 'Rotating anode'
_diffrn_source_current 30.0
_diffrn_source_power 1.2
_diffrn_source_target Cu
_diffrn_source_type 'Rigaku 007 HF'
_diffrn_source_voltage 40.0
_exptl_absorpt_coefficient_mu 19.466
_exptl_absorpt_correction_T_max 0.356
_exptl_absorpt_correction_T_min 0.084
_exptl_absorpt_correction_type analytical
_exptl_absorpt_process_details
;
CrysAlisPro 1.171.41.89a (Rigaku Oxford Diffraction, 2020)
Analytical numeric absorption correction using a multifaceted crystal
model based on expressions derived by R.C. Clark & J.S. Reid.
(Clark, R. C. & Reid, J. S. (1995). Acta Cryst. A51, 887-897)
Empirical absorption correction using spherical harmonics,
implemented in SCALE3 ABSPACK scaling algorithm.
;
_exptl_crystal_colour 'light yellow'
_exptl_crystal_colour_modifier light
_exptl_crystal_colour_primary yellow
_exptl_crystal_density_diffrn 1.374
_exptl_crystal_description block
_exptl_crystal_F_000 6163
_exptl_crystal_size_max 0.24
_exptl_crystal_size_mid 0.17
_exptl_crystal_size_min 0.07
_refine_diff_density_max 1.126
_refine_diff_density_min -1.035
_refine_diff_density_rms 0.215
_refine_ls_extinction_method none
_refine_ls_goodness_of_fit_ref 1.052
_refine_ls_hydrogen_treatment constr
_refine_ls_matrix_type full
_refine_ls_number_parameters 758
_refine_ls_number_reflns 14569
_refine_ls_number_restraints 336
_refine_ls_restrained_S_all 1.046
_refine_ls_R_factor_all 0.1407
_refine_ls_R_factor_gt 0.1233
_refine_ls_shift/su_max 0.001
_refine_ls_shift/su_mean 0.000
_refine_ls_structure_factor_coef Fsqd
_refine_ls_weighting_details 'w=1/[\s^2^(Fo^2^)+(0.1620P)^2^+325.7856P] where P=(Fo^2^+2Fc^2^)/3'
_refine_ls_weighting_scheme calc
_refine_ls_wR_factor_gt 0.3522
_refine_ls_wR_factor_ref 0.3650
_reflns_Friedel_coverage 0.000
_reflns_number_gt 10971
_reflns_number_total 14569
_reflns_threshold_expression 'I > 2\s(I)'
_cod_data_source_file lt5068.cif
_cod_data_source_block 50_5_48a
_cod_database_code 1571864
_shelx_shelxl_version_number 2016/6
_chemical_oxdiff_formula '(Zn3 I6 N12 H24 C36) (C15 H16 O3)2 (C6 H12)2'
_chemical_oxdiff_usercomment JP-9300-04
_shelx_space_group_comment
;
The symmetry employed for this shelxl refinement is uniquely defined
by the following loop, which should always be used as a source of
symmetry information in preference to the above space-group names.
They are only intended as comments.
;
_shelx_estimated_absorpt_t_max 0.343
_shelx_estimated_absorpt_t_min 0.089
_olex2_refinement_description
;
1. Fixed Uiso
 At 1.2 times of:
  All C(H) groups, All C(H,H) groups
 At 1.5 times of:
  All C(H,H,H) groups, All O(H) groups
2. Restrained distances
 C4A-C3A = C4A-C5A = C6A-C5A = C1A-C6A = C1A-C2A = C2A-C3A
 1.39 with sigma of 0.02
 C4A-C7A
 1.5 with sigma of 0.02
 C5A-C13A
 1.51 with sigma of 0.02
 O1A-C13A = O2A-C14A = O3A-C15A
 1.43 with sigma of 0.02
 O2A-C8A = O3A-C12A
 1.37 with sigma of 0.02
 C4A-C6A = C5A-C1A = C6A-C2A = C1A-C3A
 2.4 with sigma of 0.04
 C8A-C14A
 2.4 with sigma of 0.02
 C12A-C15A
 2.4 with sigma of 0.04
 C5A-O1A
 2.4 with sigma of 0.04
 C7A-O2A = C7A-O3A
 2.4 with sigma of 0.04
 C7A-C12A \\sim C12A-C11A \\sim C11A-C10A \\sim C9A-C10A \\sim C9A-C8A \\sim
C8A-C7A
 with sigma of 0.02
 I405-Zn43 \\sim I305-Zn33
 with sigma of 0.02
 C7A-C9A \\sim C8A-C10A \\sim C9A-C11A \\sim C10A-C12A \\sim C11A-C7A \\sim
C12A-C8A
 with sigma of 0.04
 C7A-O2A \\sim O2A-C9A
 with sigma of 0.04
 C7A-O3A \\sim O3A-C11A
 with sigma of 0.04
 I406-Zn43 \\sim I306-Zn33
 with sigma of 0.02
 Zn43-N312 \\sim Zn33-N312
 with sigma of 0.02
 I405-I406 \\sim I305-I306
 with sigma of 0.04
 I405-N312 \\sim I305-N312
 with sigma of 0.04
 I406-N312 \\sim I306-N312
 with sigma of 0.04
 I301-Zn31 \\sim I401-Zn41
 with sigma of 0.02
 I302-Zn31 \\sim I402-Zn41
 with sigma of 0.02
 Zn31-N301 \\sim Zn41-N301
 with sigma of 0.02
 I301-I302 \\sim I401-I402
 with sigma of 0.04
 I301-N301 \\sim I401-N301
 with sigma of 0.04
 I302-N301 \\sim I402-N301
 with sigma of 0.04
 I403-Zn42 \\sim I303-Zn32
 with sigma of 0.02
 I504-Zn42 \\sim I304-Zn32
 with sigma of 0.02
 Zn42-N306 \\sim Zn32-N306
 with sigma of 0.02
 Zn42-N307 \\sim Zn32-N307
 with sigma of 0.02
 I403-I504 \\sim I303-I304
 with sigma of 0.04
 I403-N306 \\sim I303-N306
 with sigma of 0.04
 I403-N307 \\sim I303-N307
 with sigma of 0.04
 I504-N306 \\sim I304-N306
 with sigma of 0.04
 I504-N307 \\sim I304-N307
 with sigma of 0.04
 N312-C336 \\sim N312-C436
 with sigma of 0.02
 C334-C335 \\sim C334-C435
 with sigma of 0.02
 C335-C336 \\sim C435-C436
 with sigma of 0.02
 N312-C335 \\sim N312-C435
 with sigma of 0.04
 C334-C336 \\sim C334-C436
 with sigma of 0.04
 N306-C414 \\sim N306-C314
 with sigma of 0.02
 C316-C415 \\sim C316-C315
 with sigma of 0.02
 C415-C414 \\sim C315-C314
 with sigma of 0.02
 N306-C415 \\sim N306-C315
 with sigma of 0.04
 C316-C414 \\sim C316-C314
 with sigma of 0.04
3. Restrained planarity
 C4A, C5A, C6A, C1A, C2A, C3A
 with sigma of 0.1
 C7A, C12A, C11A, C10A, C9A, C8A
 with sigma of 0.1
4. Uiso/Uaniso restraints and constraints
C7A \\sim O2A \\sim C8A \\sim C14A \\sim C9A \\sim C12A \\sim C4A \\sim C10A
\\sim C11A \\sim O3A \\sim C5A \\sim C3A \\sim C15A \\sim C6A \\sim C13A \\sim
C2A \\sim C1A \\sim O1A: within 2A with sigma of 0.04 and sigma for terminal
atoms of 0.08 within 2A
Uanis(C336) = Uanis(C436)
Uanis(C335) = Uanis(C435)
Uanis(C329) = Uanis(C328) = Uanis(C327) = Uanis(C331) = Uanis(C330) =
Uanis(N311)
Uanis(C314) = Uanis(C414) = Uanis(C415) = Uanis(C315)
5. Rigid body (RIGU) restrains
 C7A, O2A, C8A, C14A, C9A, C12A, C4A, C10A, C11A, O3A, C5A, C3A, C15A, C6A,
 C13A, C2A, C1A, O1A
 with sigma for 1-2 distances of 0.004 and sigma for 1-3 distances of 0.004
6. Others
 1*[Sof(I301)+Sof(I302)+Sof(Zn31)]+1*[Sof(I402)+Sof(Zn41)+Sof(I401)]+1*
 [Sof(I501)+Sof(I502)+Sof(Zn51)]=1 with esd of 0.00001
 Sof(I306)=Sof(Zn33)=Sof(I305)=1-FVAR(1)
 Sof(I405)=Sof(I406)=Sof(Zn43)=FVAR(1)
 Sof(I301)=Sof(I302)=Sof(Zn31)=FVAR(2)
 Sof(I402)=Sof(Zn41)=Sof(I401)=FVAR(3)
 Sof(I501)=Sof(I502)=Sof(Zn51)=FVAR(4)
 Sof(C435)=Sof(H435)=Sof(C436)=Sof(H436)=1-FVAR(5)
 Sof(C335)=Sof(H335)=Sof(C336)=Sof(H336)=FVAR(5)
 Sof(C314)=Sof(H314)=Sof(C315)=Sof(H315)=1-FVAR(6)
 Sof(C415)=Sof(H415)=Sof(C414)=Sof(H414)=FVAR(6)
 Fixed Sof: I403(0.20981) I504(0.20981) Zn42(0.20981) O2A(0.29499)
 C7A(0.29499) C12A(0.29499) C11A(0.29499) H11A(0.29499) C10A(0.29499)
 H10A(0.29499) C9A(0.29499) H9A(0.29499) C8A(0.29499) O3A(0.29499) C4A(0.29499)
 C5A(0.29499) C6A(0.29499) H6A(0.29499) C2A(0.29499) H2A(0.29499) O1A(0.29499)
 H1A(0.29499) C14A(0.29499) H14A(0.29499) H14B(0.29499) H14C(0.29499)
 C13A(0.29499) H13A(0.29499) H13B(0.29499) C1A(0.29499) H1AA(0.29499)
 C15A(0.29499) H15A(0.29499) H15B(0.29499) H15C(0.29499) C3A(0.29499)
 H3A(0.29499) I304(0.56254) Zn32(0.56254) I303(0.56254) I503(0.22766)
 I404(0.22766) Zn52(0.22766)
 Fixed Uiso: I501(0.08) I502(0.08) Zn51(0.08) I503(0.08) Zn52(0.08)
7.a Secondary CH2 refined with riding coordinates:
 C13A(H13A,H13B)
7.b Aromatic/amide H refined with riding coordinates:
 C317(H317), C301(H301), C322(H322), C333(H333), C302(H302), C332(H332),
 C311(H311), C323(H323), C312(H312), C304(H304), C318(H318), C310(H310),
 C313(H313), C415(H415), C320(H320), C319(H319), C414(H414), C328(H328),
 C335(H335), C331(H331), C329(H329), C330(H330), C305(H305), C11A(H11A),
 C10A(H10A), C9A(H9A), C6A(H6A), C2A(H2A), C1A(H1AA), C3A(H3A), C336(H336),
 C435(H435), C436(H436), C314(H314), C315(H315)
7.c Tetrahedral OH refined with riding coordinates:
 O1A(H1A)
7.d Idealised Me refined with everything fixed:
 C14A(H14A,H14B,H14C), C15A(H15A,H15B,H15C)
;
_olex2_date_sample_data_collection 2022-02-01
_olex2_date_sample_submission 2022-02-01
_olex2_submission_original_sample_id 50_5_48a
_olex2_submission_special_instructions 'No special instructions were received'
_oxdiff_exptl_absorpt_empirical_details
;
Empirical correction (ABSPACK) includes:
- Absorption correction using spherical harmonics
- Frame scaling
- Detector area scaling
- B-factor correction
;
_oxdiff_exptl_absorpt_empirical_full_max 2.967
_oxdiff_exptl_absorpt_empirical_full_min 0.454

loop_
_space_group_symop_operation_xyz
'x, y, z'
'-x, y, -z+1/2'
'x+1/2, y+1/2, z'
'-x+1/2, y+1/2, -z+1/2'
'-x, -y, -z'
'x, -y, z-1/2'
'-x+1/2, -y+1/2, -z'
'x+1/2, -y+1/2, z-1/2'

loop_
_atom_site_label
_atom_site_type_symbol
_atom_site_fract_x
_atom_site_fract_y
_atom_site_fract_z
_atom_site_U_iso_or_equiv
_atom_site_adp_type
_atom_site_occupancy
_atom_site_site_symmetry_order
_atom_site_calc_flag
_atom_site_refinement_flags_posn
_atom_site_refinement_flags_adp
_atom_site_refinement_flags_occupancy
_atom_site_disorder_assembly
_atom_site_disorder_group
I403 I 0.61742(19) 1.2337(6) 0.5632(2) 0.0582(15) Uani 0.2098 1 d D . P A 2
I405 I 0.35460(16) 0.4157(4) 0.51024(13) 0.0952(17) Uani 0.420(13) 1 d D . P B 1
I504 I 0.5240(3) 1.1444(7) 0.6374(4) 0.085(2) Uiso 0.2098 1 d D . P A 3
I406 I 0.3981(3) 0.2573(3) 0.40798(17) 0.107(2) Uani 0.420(13) 1 d D . P B 1
I301 I 0.73648(8) 0.26803(12) 0.79393(10) 0.1022(8) Uani 0.589(2) 1 d D . P C 1
I302 I 0.62989(9) 0.34220(15) 0.69654(8) 0.1218(9) Uani 0.589(2) 1 d D . P C 1
Zn43 Zn 0.3781(3) 0.4011(6) 0.4398(3) 0.094(4) Uani 0.420(13) 1 d D . P B 1
Zn42 Zn 0.5792(4) 1.1131(8) 0.5943(4) 0.074(6) Uani 0.2098 1 d D . P A 2
Zn31 Zn 0.67464(14) 0.3608(2) 0.77009(16) 0.0849(11) Uani 0.589(2) 1 d D . P C 1
N303 N 0.7346(4) 0.8098(6) 0.8109(4) 0.090(4) Uani 1 1 d . . . . .
N308 N 0.5250(4) 0.7307(8) 0.4710(5) 0.098(4) Uani 1 1 d . . . . .
N304 N 0.7195(4) 0.9456(7) 0.7718(4) 0.091(4) Uani 1 1 d . . . . .
N302 N 0.6813(4) 0.8172(7) 0.7512(4) 0.088(4) Uani 1 1 d . . . . .
N309 N 0.5769(4) 0.7784(8) 0.4387(5) 0.099(4) Uani 1 1 d . . . . .
N312 N 0.4233(4) 0.4887(9) 0.4439(7) 0.109(5) Uani 1 1 d D . . . .
N306 N 0.6207(4) 1.0460(9) 0.6426(5) 0.106(5) Uani 1 1 d D . . . .
N310 N 0.5423(4) 0.6469(9) 0.4145(6) 0.104(4) Uani 1 1 d . . . . .
N307 N 0.5676(4) 1.0143(9) 0.5478(5) 0.097(4) Uani 1 1 d D . . . .
N305 N 0.8335(5) 1.0306(8) 0.8924(5) 0.104(4) Uani 1 1 d . . . . .
N301 N 0.6908(4) 0.4934(8) 0.7832(5) 0.104(4) Uani 1 1 d D . . . .
C324 C 0.5529(4) 0.7859(9) 0.4656(6) 0.089(5) Uani 1 1 d . . . . .
C308 C 0.6908(6) 0.9050(10) 0.7471(5) 0.093(5) Uani 1 1 d . . . . .
C306 C 0.7050(5) 0.7742(9) 0.7822(5) 0.086(4) Uani 1 1 d . . . . .
C307 C 0.7417(5) 0.8965(9) 0.8046(5) 0.086(4) Uani 1 1 d . . . . .
C326 C 0.5205(4) 0.6607(9) 0.4436(6) 0.086(4) Uani 1 1 d . . . . .
C309 C 0.7732(5) 0.9425(8) 0.8352(5) 0.087(4) Uani 1 1 d . . . . .
C321 C 0.5574(5) 0.8666(10) 0.4942(6) 0.094(5) Uani 1 1 d . . . . .
C303 C 0.6997(5) 0.6757(10) 0.7835(5) 0.092(5) Uani 1 1 d . . . . .
C316 C 0.6668(5) 0.9543(10) 0.7106(5) 0.097(5) Uani 1 1 d D . . . .
C317 C 0.6739(5) 1.0432(12) 0.7041(5) 0.096(5) Uani 1 1 d . . . . .
H317 H 0.694754 1.074371 0.722669 0.115 Uiso 1 1 calc R U . . .
C327 C 0.5962(7) 0.6895(16) 0.3809(10) 0.145(4) Uani 1 1 d . . . . .
C334 C 0.4863(5) 0.5995(9) 0.4426(7) 0.104(6) Uani 1 1 d D . . . .
C325 C 0.5693(5) 0.7054(10) 0.4130(8) 0.110(6) Uani 1 1 d . . . . .
C301 C 0.7205(5) 0.5295(10) 0.8061(7) 0.096(5) Uani 1 1 d . . . . .
H301 H 0.740299 0.491970 0.822527 0.116 Uiso 1 1 calc R U . . .
C322 C 0.5308(5) 0.8883(11) 0.5183(8) 0.117(7) Uani 1 1 d . . . . .
H322 H 0.507879 0.852492 0.516764 0.140 Uiso 1 1 calc R U . . .
C333 C 0.4677(4) 0.6002(11) 0.4773(7) 0.100(5) Uani 1 1 d . . . . .
H333 H 0.476385 0.638763 0.501270 0.120 Uiso 1 1 calc R U . . .
C302 C 0.7265(5) 0.6203(9) 0.8091(5) 0.093(5) Uani 1 1 d . . . . .
H302 H 0.748744 0.644275 0.828614 0.112 Uiso 1 1 calc R U . . .
C332 C 0.4353(5) 0.5416(14) 0.4761(7) 0.114(6) Uani 1 1 d . . . . .
H332 H 0.422122 0.541412 0.499630 0.136 Uiso 1 1 calc R U . . .
C311 C 0.8247(6) 0.9437(10) 0.8979(7) 0.121(7) Uani 1 1 d . . . . .
H311 H 0.839679 0.912731 0.922140 0.145 Uiso 1 1 calc R U . . .
C323 C 0.5368(6) 0.9649(11) 0.5462(7) 0.114(6) Uani 1 1 d . . . . .
H323 H 0.518209 0.979149 0.563435 0.136 Uiso 1 1 calc R U . . .
C312 C 0.8109(6) 1.0707(11) 0.8569(7) 0.110(6) Uani 1 1 d . . . . .
H312 H 0.816168 1.131440 0.851542 0.132 Uiso 1 1 calc R U . . .
C304 C 0.6669(6) 0.6363(11) 0.7579(7) 0.116(7) Uani 1 1 d . . . . .
H304 H 0.647522 0.671821 0.739660 0.139 Uiso 1 1 calc R U . . .
C318 C 0.6489(6) 1.0866(12) 0.6685(6) 0.107(6) Uani 1 1 d . . . . .
H318 H 0.653184 1.148052 0.663650 0.129 Uiso 1 1 calc R U . . .
C310 C 0.7960(7) 0.8990(10) 0.8708(6) 0.115(7) Uani 1 1 d . . . . .
H310 H 0.791284 0.837902 0.876021 0.138 Uiso 1 1 calc R U . . .
C313 C 0.7816(6) 1.0292(12) 0.8288(7) 0.106(5) Uani 1 1 d . . . . .
H313 H 0.766947 1.060632 0.804534 0.127 Uiso 1 1 calc R U . . .
C415 C 0.647(2) 0.910(2) 0.6720(13) 0.100(9) Uani 0.34(5) 1 d D . P A 1
H415 H 0.647096 0.846483 0.669732 0.120 Uiso 0.34(5) 1 calc R U P A 1
C320 C 0.5874(6) 0.9249(14) 0.4953(7) 0.122(7) Uani 1 1 d . . . . .
H320 H 0.605457 0.915265 0.476859 0.147 Uiso 1 1 calc R U . . .
C319 C 0.5928(7) 1.0000(13) 0.5232(8) 0.123(7) Uani 1 1 d . . . . .
H319 H 0.614421 1.039307 0.523893 0.147 Uiso 1 1 calc R U . . .
C414 C 0.629(2) 0.961(2) 0.6391(13) 0.100(9) Uani 0.34(5) 1 d D . P A 1
H414 H 0.620842 0.934275 0.611323 0.120 Uiso 0.34(5) 1 calc R U P A 1
C328 C 0.6317(7) 0.7337(15) 0.3840(10) 0.145(4) Uani 1 1 d . . . . .
H328 H 0.638261 0.781194 0.404160 0.174 Uiso 1 1 calc R U . . .
C335 C 0.4671(8) 0.5528(18) 0.4043(9) 0.099(7) Uani 0.60(2) 1 d D . P B 1
H335 H 0.477579 0.553338 0.378739 0.119 Uiso 0.60(2) 1 calc R U P B 1
I306 I 0.38619(19) 0.2632(3) 0.4060(3) 0.230(5) Uani 0.580(13) 1 d D . P B 2
Zn33 Zn 0.3730(2) 0.4092(5) 0.4397(3) 0.132(4) Uani 0.580(13) 1 d D . P B 2
I305 I 0.35012(19) 0.4205(6) 0.5108(2) 0.231(5) Uani 0.580(13) 1 d D . P B 2
I402 I 0.65154(13) 0.2920(2) 0.72190(12) 0.1112(13) Uani 0.381(3) 1 d D . P C 2
Zn41 Zn 0.68938(18) 0.3486(3) 0.7944(3) 0.0744(14) Uani 0.381(3) 1 d D . P C 2
I401 I 0.75577(10) 0.28469(18) 0.82745(17) 0.0990(13) Uani 0.381(3) 1 d D . P C 2
I501 I 0.7667(10) 0.312(2) 0.8582(12) 0.080 Uiso 0.0305(16) 1 d . U P C 3
I502 I 0.6830(11) 0.287(2) 0.7379(10) 0.080 Uiso 0.0305(16) 1 d . U P C 3
Zn51 Zn 0.703(2) 0.352(5) 0.820(3) 0.080 Uiso 0.0305(16) 1 d . U P C 3
N311 N 0.6464(6) 0.6598(12) 0.3242(8) 0.145(4) Uani 1 1 d . . . . .
C331 C 0.5868(7) 0.6314(15) 0.3482(10) 0.145(4) Uani 1 1 d . . . . .
H331 H 0.562480 0.599624 0.343379 0.174 Uiso 1 1 calc R U . . .
C329 C 0.6574(7) 0.7108(15) 0.3587(10) 0.145(4) Uani 1 1 d . . . . .
H329 H 0.683896 0.731800 0.366042 0.174 Uiso 1 1 calc R U . . .
C330 C 0.6136(7) 0.6186(15) 0.3212(10) 0.145(4) Uani 1 1 d . . . . .
H330 H 0.606938 0.575637 0.298758 0.174 Uiso 1 1 calc R U . . .
C305 C 0.6626(7) 0.5453(13) 0.7590(9) 0.137(8) Uani 1 1 d . . . . .
H305 H 0.639452 0.518356 0.742505 0.164 Uiso 1 1 calc R U . . .
O2A O 0.5661(8) 0.7150(19) 0.7474(9) 0.089(7) Uani 0.295 1 d D U P . .
C7A C 0.5246(9) 0.6998(16) 0.6771(8) 0.077(7) Uani 0.295 1 d D U P . .
C12A C 0.5003(8) 0.7364(15) 0.6403(9) 0.079(7) Uani 0.295 1 d D U P . .
C11A C 0.4932(9) 0.8280(17) 0.6381(11) 0.087(9) Uani 0.295 1 d D U P . .
H11A H 0.477505 0.853834 0.612733 0.105 Uiso 0.295 1 calc R U P . .
C10A C 0.5094(11) 0.881(2) 0.6737(12) 0.100(10) Uani 0.295 1 d D U P . .
H10A H 0.503118 0.943140 0.673206 0.120 Uiso 0.295 1 calc R U P . .
C9A C 0.5347(11) 0.8450(18) 0.7099(12) 0.093(9) Uani 0.295 1 d D U P . .
H9A H 0.546399 0.882364 0.733380 0.112 Uiso 0.295 1 calc R U P . .
C8A C 0.5426(10) 0.7538(16) 0.7114(9) 0.083(8) Uani 0.295 1 d D U P . .
O3A O 0.4820(9) 0.6792(18) 0.6084(9) 0.091(8) Uani 0.295 1 d D U P . .
C4A C 0.5342(10) 0.6031(16) 0.6817(12) 0.077(7) Uani 0.295 1 d D U P . .
C5A C 0.5073(9) 0.538(2) 0.6867(12) 0.092(8) Uani 0.295 1 d D U P . .
C6A C 0.5177(12) 0.449(2) 0.6873(14) 0.100(10) Uani 0.295 1 d D U P . .
H6A H 0.498641 0.404375 0.689883 0.120 Uiso 0.295 1 calc R U P . .
C2A C 0.5819(11) 0.488(2) 0.6771(14) 0.087(9) Uani 0.295 1 d D U P . .
H2A H 0.607329 0.471023 0.672882 0.105 Uiso 0.295 1 calc R U P . .
O1A O 0.4457(10) 0.508(3) 0.7096(9) 0.095(10) Uani 0.295 1 d D U P . .
H1A H 0.461971 0.483881 0.729713 0.142 Uiso 0.295 1 calc R U P . .
C14A C 0.5819(16) 0.774(4) 0.7827(13) 0.124(18) Uani 0.295 1 d D U P . .
H14A H 0.588299 0.831415 0.771283 0.186 Uiso 0.295 1 calc . U P . .
H14B H 0.605861 0.747468 0.800386 0.186 Uiso 0.295 1 calc . U P . .
H14C H 0.562179 0.782445 0.800604 0.186 Uiso 0.295 1 calc . U P . .
C13A C 0.4659(11) 0.569(3) 0.6873(19) 0.100(11) Uani 0.295 1 d D U P . .
H13A H 0.467232 0.628503 0.701539 0.120 Uiso 0.295 1 calc R U P . .
H13B H 0.450880 0.576333 0.657122 0.120 Uiso 0.295 1 calc R U P . .
C1A C 0.5554(12) 0.4231(19) 0.6841(16) 0.100(10) Uani 0.295 1 d D U P . .
H1AA H 0.562996 0.362127 0.686615 0.120 Uiso 0.295 1 calc R U P . .
C15A C 0.459(2) 0.719(4) 0.5699(13) 0.118(18) Uani 0.295 1 d D U P . .
H15A H 0.465185 0.690641 0.544297 0.177 Uiso 0.295 1 calc . U P . .
H15B H 0.464823 0.783041 0.569632 0.177 Uiso 0.295 1 calc . U P . .
H15C H 0.430635 0.711071 0.569634 0.177 Uiso 0.295 1 calc . U P . .
C3A C 0.5714(10) 0.5777(19) 0.6762(13) 0.077(8) Uani 0.295 1 d D U P . .
H3A H 0.589786 0.621916 0.671734 0.092 Uiso 0.295 1 calc R U P . .
I304 I 0.52474(18) 1.1497(4) 0.6298(2) 0.183(4) Uani 0.5625 1 d D . P A 1
Zn32 Zn 0.5839(3) 1.1175(4) 0.5897(2) 0.097(3) Uani 0.5625 1 d D . P A 1
I303 I 0.62522(16) 1.2277(3) 0.55695(16) 0.137(2) Uani 0.5625 1 d D . P A 1
I503 I 0.6074(2) 1.2404(5) 0.5725(2) 0.080 Uiso 0.2277 1 d . U P A 3
I404 I 0.5148(3) 1.1357(4) 0.61682(13) 0.085(2) Uani 0.2277 1 d . . P A 2
Zn52 Zn 0.5747(5) 1.1225(11) 0.6066(4) 0.080 Uiso 0.2277 1 d . U P A 3
C336 C 0.4325(8) 0.5067(19) 0.4059(12) 0.119(10) Uani 0.60(2) 1 d D . P B 1
H336 H 0.415346 0.488003 0.379765 0.143 Uiso 0.60(2) 1 calc R U P B 1
C435 C 0.4881(9) 0.5097(19) 0.4298(16) 0.099(7) Uani 0.40(2) 1 d D . P B 2
H435 H 0.511396 0.484416 0.423271 0.119 Uiso 0.40(2) 1 calc R U P B 2
C436 C 0.4536(10) 0.461(2) 0.4275(18) 0.119(10) Uani 0.40(2) 1 d D . P B 2
H436 H 0.451559 0.404129 0.413445 0.143 Uiso 0.40(2) 1 calc R U P B 2
C314 C 0.6115(9) 0.9647(14) 0.6521(10) 0.100(9) Uani 0.66(5) 1 d D . P A 2
H314 H 0.588353 0.938975 0.634826 0.120 Uiso 0.66(5) 1 calc R U P A 2
C315 C 0.6322(9) 0.9149(14) 0.6845(10) 0.100(9) Uani 0.66(5) 1 d D . P A 2
H315 H 0.624139 0.856011 0.689767 0.120 Uiso 0.66(5) 1 calc R U P A 2

loop_
_atom_site_aniso_label
_atom_site_aniso_U_11
_atom_site_aniso_U_22
_atom_site_aniso_U_33
_atom_site_aniso_U_23
_atom_site_aniso_U_13
_atom_site_aniso_U_12
I403 0.046(2) 0.082(4) 0.045(2) 0.015(2) 0.0072(17) -0.008(2)
I405 0.083(2) 0.123(3) 0.088(2) 0.028(2) 0.037(2) 0.004(2)
I406 0.139(4) 0.0464(17) 0.140(4) 0.0006(16) 0.039(3) 0.0070(18)
I301 0.1261(17) 0.0559(9) 0.1369(19) 0.0258(11) 0.0557(15) 0.0281(10)
I302 0.164(2) 0.0748(12) 0.1225(16) 0.0039(11) 0.0199(15) -0.0151(13)
Zn43 0.113(6) 0.060(5) 0.126(6) 0.014(4) 0.068(6) -0.005(4)
Zn42 0.101(10) 0.070(9) 0.061(7) 0.053(6) 0.043(7) 0.057(7)
Zn31 0.102(3) 0.0490(18) 0.104(3) 0.0096(19) 0.022(2) 0.0088(17)
N303 0.127(10) 0.035(5) 0.089(7) 0.007(5) -0.020(7) 0.033(6)
N308 0.074(7) 0.058(7) 0.155(12) 0.016(7) 0.010(8) -0.005(6)
N304 0.131(10) 0.045(6) 0.089(8) 0.008(5) 0.004(8) 0.042(7)
N302 0.119(9) 0.050(6) 0.083(7) -0.003(5) -0.007(7) 0.031(6)
N309 0.081(8) 0.060(7) 0.152(12) 0.024(8) 0.015(8) 0.004(6)
N312 0.088(9) 0.069(8) 0.162(14) 0.001(9) 0.011(10) -0.023(7)
N306 0.118(10) 0.064(7) 0.106(9) 0.009(7) -0.042(8) 0.021(7)
N310 0.083(8) 0.064(7) 0.166(14) 0.004(8) 0.031(9) -0.006(6)
N307 0.081(8) 0.066(7) 0.131(11) 0.019(7) -0.009(8) 0.002(7)
N305 0.121(10) 0.048(6) 0.133(11) -0.008(7) 0.007(9) 0.018(7)
N301 0.096(9) 0.055(7) 0.165(14) -0.008(8) 0.038(9) 0.006(7)
C324 0.061(7) 0.051(7) 0.147(14) 0.021(8) 0.006(8) 0.001(6)
C308 0.132(13) 0.056(8) 0.083(9) -0.005(7) 0.001(9) 0.035(8)
C306 0.111(11) 0.049(7) 0.083(9) -0.002(6) -0.015(8) 0.024(7)
C307 0.118(11) 0.056(7) 0.074(8) -0.008(6) -0.001(8) 0.023(7)
C326 0.060(7) 0.052(7) 0.141(13) 0.011(8) 0.010(8) 0.000(6)
C309 0.115(11) 0.042(6) 0.093(9) 0.001(6) -0.001(8) 0.031(7)
C321 0.075(9) 0.061(8) 0.138(14) 0.007(8) 0.005(9) -0.022(7)
C303 0.102(11) 0.060(8) 0.105(11) -0.005(7) 0.002(9) 0.034(8)
C316 0.117(12) 0.068(9) 0.098(10) 0.027(8) 0.007(9) 0.053(9)
C317 0.082(9) 0.092(11) 0.102(11) 0.022(9) -0.008(8) 0.014(8)
C327 0.117(6) 0.097(6) 0.241(12) 0.005(6) 0.085(8) -0.004(5)
C334 0.095(11) 0.040(7) 0.189(19) 0.008(9) 0.058(12) 0.003(7)
C325 0.089(10) 0.054(8) 0.182(19) 0.016(10) 0.019(11) -0.003(7)
C301 0.088(10) 0.049(7) 0.157(16) 0.011(9) 0.037(11) 0.006(7)
C322 0.068(9) 0.061(9) 0.20(2) 0.006(11) -0.016(12) -0.006(7)
C333 0.069(8) 0.079(10) 0.139(14) 0.018(9) -0.009(9) -0.021(7)
C302 0.114(11) 0.044(7) 0.110(11) 0.013(7) -0.007(9) 0.019(7)
C332 0.090(11) 0.109(14) 0.124(14) 0.019(11) -0.022(10) -0.032(10)
C311 0.157(17) 0.041(7) 0.136(14) 0.007(8) -0.032(13) 0.020(9)
C323 0.104(13) 0.064(10) 0.167(18) 0.022(11) 0.014(12) 0.021(9)
C312 0.118(14) 0.063(9) 0.147(16) 0.020(10) 0.018(13) 0.029(9)
C304 0.115(13) 0.070(10) 0.142(15) -0.022(10) -0.019(12) 0.032(9)
C318 0.132(14) 0.072(10) 0.108(12) 0.033(9) 0.003(11) 0.023(10)
C310 0.173(18) 0.048(7) 0.098(11) -0.001(7) -0.035(11) 0.007(9)
C313 0.107(12) 0.076(10) 0.124(13) 0.025(10) 0.001(11) 0.025(9)
C415 0.114(17) 0.053(6) 0.107(13) -0.007(8) -0.036(13) 0.040(9)
C320 0.126(15) 0.114(15) 0.125(15) 0.001(12) 0.023(12) -0.056(12)
C319 0.113(15) 0.087(13) 0.163(19) -0.008(13) 0.016(14) -0.031(11)
C414 0.114(17) 0.053(6) 0.107(13) -0.007(8) -0.036(13) 0.040(9)
C328 0.117(6) 0.097(6) 0.241(12) 0.005(6) 0.085(8) -0.004(5)
C335 0.084(16) 0.079(16) 0.13(2) -0.027(14) 0.016(13) -0.022(12)
I306 0.139(3) 0.0503(15) 0.425(11) 0.007(2) -0.114(5) 0.0177(15)
Zn33 0.081(3) 0.061(4) 0.219(9) 0.041(4) -0.049(4) -0.021(2)
I305 0.099(3) 0.278(8) 0.287(8) 0.168(7) -0.026(3) -0.029(4)
I402 0.155(3) 0.0660(17) 0.117(2) -0.0249(16) 0.040(2) 0.0068(18)
Zn41 0.082(4) 0.045(2) 0.096(4) 0.000(3) 0.016(3) 0.009(2)
I401 0.0913(19) 0.0548(14) 0.160(4) 0.0344(19) 0.047(2) 0.0290(13)
N311 0.117(6) 0.097(6) 0.241(12) 0.005(6) 0.085(8) -0.004(5)
C331 0.117(6) 0.097(6) 0.241(12) 0.005(6) 0.085(8) -0.004(5)
C329 0.117(6) 0.097(6) 0.241(12) 0.005(6) 0.085(8) -0.004(5)
C330 0.117(6) 0.097(6) 0.241(12) 0.005(6) 0.085(8) -0.004(5)
C305 0.132(16) 0.071(11) 0.19(2) -0.040(13) -0.005(15) 0.005(11)
O2A 0.066(15) 0.097(18) 0.110(15) -0.021(13) 0.032(11) 0.015(13)
C7A 0.073(15) 0.060(10) 0.103(15) 0.002(10) 0.033(11) -0.004(10)
C12A 0.073(16) 0.062(12) 0.111(15) 0.017(11) 0.036(12) -0.009(11)
C11A 0.061(18) 0.063(13) 0.15(2) 0.013(12) 0.038(16) -0.001(12)
C10A 0.08(2) 0.068(16) 0.16(2) -0.001(13) 0.038(17) 0.002(15)
C9A 0.068(19) 0.063(12) 0.15(2) -0.010(14) 0.035(16) -0.012(13)
C8A 0.065(16) 0.063(12) 0.125(16) -0.008(11) 0.029(12) -0.010(12)
O3A 0.091(18) 0.074(15) 0.111(16) 0.010(12) 0.024(13) 0.000(14)
C4A 0.094(15) 0.060(10) 0.073(17) -0.003(11) 0.011(14) -0.004(9)
C5A 0.110(16) 0.066(12) 0.10(2) 0.002(16) 0.025(17) -0.011(12)
C6A 0.12(2) 0.061(12) 0.11(2) -0.015(17) 0.00(2) -0.018(14)
C2A 0.12(2) 0.046(12) 0.09(2) -0.006(15) 0.006(19) 0.004(12)
O1A 0.108(19) 0.12(2) 0.053(15) -0.012(15) 0.006(14) -0.046(19)
C14A 0.11(3) 0.15(4) 0.12(3) -0.06(3) 0.05(2) 0.00(3)
C13A 0.106(18) 0.08(2) 0.11(3) 0.01(2) 0.03(2) -0.012(15)
C1A 0.14(2) 0.047(14) 0.11(2) -0.010(18) 0.02(2) -0.005(13)
C15A 0.15(4) 0.09(3) 0.11(2) 0.00(2) 0.02(2) 0.05(3)
C3A 0.097(16) 0.043(12) 0.09(2) -0.010(14) 0.013(16) -0.003(11)
I304 0.176(4) 0.097(3) 0.220(6) -0.030(3) -0.085(3) 0.076(3)
Zn32 0.107(5) 0.063(3) 0.099(5) 0.001(3) -0.025(4) 0.017(3)
I303 0.182(5) 0.0825(19) 0.134(3) -0.0159(18) 0.004(3) -0.046(2)
I404 0.146(6) 0.076(3) 0.0272(15) -0.0069(16) 0.007(3) 0.045(3)
C336 0.089(17) 0.064(15) 0.19(3) -0.025(16) -0.012(17) -0.022(11)
C435 0.084(16) 0.079(16) 0.13(2) -0.027(14) 0.016(13) -0.022(12)
C436 0.089(17) 0.064(15) 0.19(3) -0.025(16) -0.012(17) -0.022(11)
C314 0.114(17) 0.053(6) 0.107(13) -0.007(8) -0.036(13) 0.040(9)
C315 0.114(17) 0.053(6) 0.107(13) -0.007(8) -0.036(13) 0.040(9)

loop_
_atom_type_symbol
_atom_type_description
_atom_type_scat_dispersion_real
_atom_type_scat_dispersion_imag
_atom_type_scat_source
C C 0.0181 0.0091 'International Tables Vol C Tables 4.2.6.8 and 6.1.1.4'
H H 0.0000 0.0000 'International Tables Vol C Tables 4.2.6.8 and 6.1.1.4'
I I -0.3257 6.8362 'International Tables Vol C Tables 4.2.6.8 and 6.1.1.4'
N N 0.0311 0.0180 'International Tables Vol C Tables 4.2.6.8 and 6.1.1.4'
O O 0.0492 0.0322 'International Tables Vol C Tables 4.2.6.8 and 6.1.1.4'
Zn Zn -1.5491 0.6778 'International Tables Vol C Tables 4.2.6.8 and 6.1.1.4'

loop_
_exptl_crystal_face_index_h
_exptl_crystal_face_index_k
_exptl_crystal_face_index_l
_exptl_crystal_face_perp_dist
1 0 0 0.0783
-1 0 0 0.0917
0 1 0 0.1070
0 -1 0 0.1280
-2 1 0 0.1143
2 1 0 0.1007
-2 -1 0 0.1277
2 -1 0 0.1170
0 0 -1 0.0380
0 0 1 0.0324
-1 0 -1 0.0649
1 0 1 0.0477
1 0 -1 0.0665
-1 0 1 0.0665
2 2 -1 0.1041
-2 -1 1 0.1229
-1 1 2 0.0954

loop_
_geom_angle_atom_site_label_1
_geom_angle_atom_site_label_2
_geom_angle_atom_site_label_3
_geom_angle
_geom_angle_site_symmetry_1
_geom_angle_site_symmetry_3
_geom_angle_publ_flag
I405 Zn43 I406 125.9(4) . . ?
N312 Zn43 I405 105.8(7) . . ?
N312 Zn43 I406 107.9(6) . . ?
N312 Zn43 N305 99.6(7) . 8_465 ?
N305 Zn43 I405 104.6(6) 8_465 . ?
N305 Zn43 I406 110.0(5) 8_465 . ?
N306 Zn42 I403 106.6(7) . . ?
N306 Zn42 I404 111.8(8) . . ?
N307 Zn42 I403 105.8(8) . . ?
N307 Zn42 N306 99.9(7) . . ?
N307 Zn42 I404 104.3(8) . . ?
I404 Zn42 I403 125.2(5) . . ?
I302 Zn31 I301 122.04(18) . . ?
N301 Zn31 I301 106.9(5) . . ?
N301 Zn31 I302 112.1(5) . . ?
N301 Zn31 N311 97.3(7) . 6_566 ?
N311 Zn31 I301 100.4(6) 6_566 . ?
N311 Zn31 I302 114.8(6) 6_566 . ?
C306 N303 C307 115.2(11) . . ?
C324 N308 C326 113.5(16) . . ?
C308 N304 C307 116.4(13) . . ?
C306 N302 C308 114.8(14) . . ?
C324 N309 C325 112.8(14) . . ?
C332 N312 Zn43 124.7(16) . . ?
C332 N312 Zn33 122.0(16) . . ?
C332 N312 C336 119.1(18) . . ?
C332 N312 C436 111(2) . . ?
C336 N312 Zn43 113.5(15) . . ?
C436 N312 Zn33 120.5(16) . . ?
C318 N306 Zn42 122.8(11) . . ?
C318 N306 C414 112(3) . . ?
C318 N306 Zn32 120.1(11) . . ?
C318 N306 Zn52 118.3(11) . . ?
C318 N306 C314 118.9(14) . . ?
C414 N306 Zn32 121.1(15) . . ?
C314 N306 Zn42 116.5(13) . . ?
C325 N310 C326 116.2(17) . . ?
C323 N307 Zn42 118.3(16) . . ?
C323 N307 C319 122.2(18) . . ?
C323 N307 Zn32 125.1(16) . . ?
C323 N307 Zn52 111.2(16) . . ?
C319 N307 Zn42 119.3(13) . . ?
C319 N307 Zn32 112.6(13) . . ?
C319 N307 Zn52 126.2(13) . . ?
C311 N305 Zn43 120.7(12) . 8_566 ?
C311 N305 C312 115.1(16) . . ?
C311 N305 Zn33 118.1(12) . 8_566 ?
C312 N305 Zn43 124.1(12) . 8_566 ?
C312 N305 Zn33 126.5(12) . 8_566 ?
C301 N301 Zn31 133.0(12) . . ?
C301 N301 Zn41 112.1(12) . . ?
C301 N301 Zn51 94(2) . . ?
C301 N301 C305 119.1(15) . . ?
C305 N301 Zn31 107.8(12) . . ?
C305 N301 Zn41 128.4(13) . . ?
C305 N301 Zn51 144(2) . . ?
N308 C324 N309 127.8(17) . . ?
N308 C324 C321 114.8(17) . . ?
N309 C324 C321 117.4(14) . . ?
N304 C308 N302 124.8(13) . . ?
N304 C308 C316 118.5(15) . . ?
N302 C308 C316 116.7(16) . . ?
N303 C306 C303 117.4(12) . . ?
N302 C306 N303 125.8(13) . . ?
N302 C306 C303 116.7(13) . . ?
N303 C307 N304 122.8(14) . . ?
N303 C307 C309 119.3(12) . . ?
N304 C307 C309 117.8(13) . . ?
N308 C326 C334 118.4(16) . . ?
N310 C326 N308 124.3(13) . . ?
N310 C326 C334 117.0(15) . . ?
C310 C309 C307 122.0(13) . . ?
C313 C309 C307 120.3(14) . . ?
C313 C309 C310 117.7(16) . . ?
C322 C321 C324 122.5(14) . . ?
C322 C321 C320 116.0(18) . . ?
C320 C321 C324 121.3(19) . . ?
C302 C303 C306 123.0(15) . . ?
C302 C303 C304 117.2(15) . . ?
C304 C303 C306 119.8(13) . . ?
C317 C316 C308 120.9(17) . . ?
C317 C316 C415 113(2) . . ?
C317 C316 C315 117.8(13) . . ?
C415 C316 C308 121.5(16) . . ?
C315 C316 C308 120.8(16) . . ?
C316 C317 H317 121.3 . . ?
C316 C317 C318 117.5(17) . . ?
C318 C317 H317 121.3 . . ?
C328 C327 C325 122(3) . . ?
C331 C327 C325 122(2) . . ?
C331 C327 C328 116(2) . . ?
C333 C334 C326 118.6(17) . . ?
C333 C334 C335 117.4(17) . . ?
C333 C334 C435 107(2) . . ?
C335 C334 C326 122.9(19) . . ?
C435 C334 C326 120.7(17) . . ?
N309 C325 C327 116.9(16) . . ?
N310 C325 N309 125(2) . . ?
N310 C325 C327 117.6(19) . . ?
N301 C301 H301 118.0 . . ?
N301 C301 C302 124.1(16) . . ?
C302 C301 H301 118.0 . . ?
C321 C322 H322 119.7 . . ?
C321 C322 C323 120.7(17) . . ?
C323 C322 H322 119.7 . . ?
C334 C333 H333 120.9 . . ?
C334 C333 C332 118.1(19) . . ?
C332 C333 H333 120.9 . . ?
C303 C302 C301 119.0(17) . . ?
C303 C302 H302 120.5 . . ?
C301 C302 H302 120.5 . . ?
N312 C332 C333 122(2) . . ?
N312 C332 H332 119.1 . . ?
C333 C332 H332 119.1 . . ?
N305 C311 H311 118.3 . . ?
C310 C311 N305 123.5(16) . . ?
C310 C311 H311 118.3 . . ?
N307 C323 C322 120(2) . . ?
N307 C323 H323 120.2 . . ?
C322 C323 H323 120.2 . . ?
N305 C312 H312 118.0 . . ?
C313 C312 N305 123.9(17) . . ?
C313 C312 H312 118.0 . . ?
C303 C304 H304 120.4 . . ?
C305 C304 C303 119.3(17) . . ?
C305 C304 H304 120.4 . . ?
N306 C318 C317 122.7(16) . . ?
N306 C318 H318 118.7 . . ?
C317 C318 H318 118.7 . . ?
C309 C310 H310 120.1 . . ?
C311 C310 C309 119.8(15) . . ?
C311 C310 H310 120.1 . . ?
C309 C313 H313 120.0 . . ?
C312 C313 C309 119.9(16) . . ?
C312 C313 H313 120.0 . . ?
C316 C415 H415 121.5 . . ?
C414 C415 C316 117(2) . . ?
C414 C415 H415 121.5 . . ?
C321 C320 H320 119.0 . . ?
C321 C320 C319 122(2) . . ?
C319 C320 H320 119.0 . . ?
N307 C319 C320 119.1(18) . . ?
N307 C319 H319 120.5 . . ?
C320 C319 H319 120.5 . . ?
N306 C414 C415 124(3) . . ?
N306 C414 H414 117.8 . . ?
C415 C414 H414 117.8 . . ?
C327 C328 H328 119.4 . . ?
C329 C328 C327 121(3) . . ?
C329 C328 H328 119.4 . . ?
C334 C335 H335 121.3 . . ?
C336 C335 C334 117(2) . . ?
C336 C335 H335 121.3 . . ?
N312 Zn33 I306 107.5(6) . . ?
N312 Zn33 I305 108.3(7) . . ?
N305 Zn33 N312 102.6(7) 8_465 . ?
N305 Zn33 I306 103.4(5) 8_465 . ?
N305 Zn33 I305 109.7(6) 8_465 . ?
I306 Zn33 I305 123.4(4) . . ?
N301 Zn41 I402 102.1(5) . . ?
N301 Zn41 I401 113.3(5) . . ?
I401 Zn41 I402 120.2(2) . . ?
N311 Zn41 N301 100.9(7) 6_566 . ?
N311 Zn41 I402 96.5(8) 6_566 . ?
N311 Zn41 I401 120.5(8) 6_566 . ?
N301 Zn51 I502 83(2) . . ?
I501 Zn51 N301 121(3) . . ?
I501 Zn51 I502 115(3) . . ?
N311 Zn51 N301 92(3) 6_566 . ?
N311 Zn51 I501 140(4) 6_566 . ?
N311 Zn51 I502 89(3) 6_566 . ?
C329 N311 Zn31 129.4(15) . 6_565 ?
C329 N311 Zn41 108.8(16) . 6_565 ?
C329 N311 Zn51 89(3) . 6_565 ?
C330 N311 Zn31 114(2) . 6_565 ?
C330 N311 Zn41 134(2) . 6_565 ?
C330 N311 Zn51 145(3) . 6_565 ?
C330 N311 C329 116(2) . . ?
C327 C331 H331 120.9 . . ?
C327 C331 C330 118(2) . . ?
C330 C331 H331 120.9 . . ?
C328 C329 Zn51 171(3) . 6_565 ?
C328 C329 H329 119.3 . . ?
Zn51 C329 H329 63.3 6_565 . ?
N311 C329 C328 121(2) . . ?
N311 C329 Zn51 57(2) . 6_565 ?
N311 C329 H329 119.3 . . ?
N311 C330 C331 126(3) . . ?
N311 C330 H330 117.2 . . ?
C331 C330 H330 117.2 . . ?
N301 C305 C304 121.2(19) . . ?
N301 C305 H305 119.4 . . ?
C304 C305 H305 119.4 . . ?
C8A O2A C14A 116(2) . . ?
C12A C7A C4A 123(2) . . ?
C8A C7A C12A 120.9(15) . . ?
C8A C7A C4A 116(2) . . ?
C7A C12A C11A 119.9(15) . . ?
O3A C12A C7A 118.2(16) . . ?
O3A C12A C11A 121.9(16) . . ?
C12A C11A H11A 120.4 . . ?
C12A C11A C10A 119.1(16) . . ?
C10A C11A H11A 120.4 . . ?
C11A C10A H10A 119.6 . . ?
C11A C10A C9A 120.7(17) . . ?
C9A C10A H10A 119.6 . . ?
C10A C9A H9A 120.1 . . ?
C8A C9A C10A 119.9(17) . . ?
C8A C9A H9A 120.1 . . ?
O2A C8A C7A 119.1(16) . . ?
O2A C8A C9A 121.4(17) . . ?
C7A C8A C9A 119.3(15) . . ?
C12A O3A C15A 117(3) . . ?
C5A C4A C7A 124(3) . . ?
C5A C4A C3A 119(3) . . ?
C3A C4A C7A 117(3) . . ?
C4A C5A C6A 120(2) . . ?
C4A C5A C13A 117(3) . . ?
C6A C5A C13A 123(3) . . ?
C5A C6A H6A 119.6 . . ?
C1A C6A C5A 121(2) . . ?
C1A C6A H6A 119.6 . . ?
C1A C2A H2A 120.0 . . ?
C1A C2A C3A 120(3) . . ?
C3A C2A H2A 120.0 . . ?
C13A O1A H1A 109.5 . . ?
O2A C14A H14A 109.5 . . ?
O2A C14A H14B 109.5 . . ?
O2A C14A H14C 109.5 . . ?
H14A C14A H14B 109.5 . . ?
H14A C14A H14C 109.5 . . ?
H14B C14A H14C 109.5 . . ?
C5A C13A H13A 109.2 . . ?
C5A C13A H13B 109.2 . . ?
O1A C13A C5A 112(3) . . ?
O1A C13A H13A 109.2 . . ?
O1A C13A H13B 109.2 . . ?
H13A C13A H13B 107.9 . . ?
C6A C1A C2A 119(2) . . ?
C6A C1A H1AA 120.5 . . ?
C2A C1A H1AA 120.5 . . ?
O3A C15A H15A 109.5 . . ?
O3A C15A H15B 109.5 . . ?
O3A C15A H15C 109.5 . . ?
H15A C15A H15B 109.5 . . ?
H15A C15A H15C 109.5 . . ?
H15B C15A H15C 109.5 . . ?
C4A C3A C2A 121(3) . . ?
C4A C3A H3A 119.7 . . ?
C2A C3A H3A 119.7 . . ?
N306 Zn32 I304 96.3(6) . . ?
N306 Zn32 I303 110.2(6) . . ?
N307 Zn32 N306 99.4(6) . . ?
N307 Zn32 I304 108.1(6) . . ?
N307 Zn32 I303 109.4(6) . . ?
I303 Zn32 I304 128.9(3) . . ?
I504 Zn52 N307 118.2(9) . . ?
I504 Zn52 I503 124.6(7) . . ?
N306 Zn52 I504 115.3(9) . . ?
N306 Zn52 N307 89.6(7) . . ?
N306 Zn52 I503 105.3(8) . . ?
N307 Zn52 I503 97.3(6) . . ?
N312 C336 C335 120(2) . . ?
N312 C336 H336 119.9 . . ?
C335 C336 H336 119.9 . . ?
C334 C435 H435 122.2 . . ?
C436 C435 C334 116(3) . . ?
C436 C435 H435 122.2 . . ?
N312 C436 C435 123(3) . . ?
N312 C436 H436 118.4 . . ?
C435 C436 H436 118.4 . . ?
N306 C314 H314 117.5 . . ?
N306 C314 C315 125.1(19) . . ?
C315 C314 H314 117.5 . . ?
C316 C315 H315 121.4 . . ?
C314 C315 C316 117.2(19) . . ?
C314 C315 H315 121.4 . . ?

loop_
_geom_bond_atom_site_label_1
_geom_bond_atom_site_label_2
_geom_bond_distance
_geom_bond_site_symmetry_2
_geom_bond_publ_flag
I403 Zn42 2.553(12) . ?
I405 Zn43 2.532(6) . ?
I504 Zn52 2.203(17) . ?
I406 Zn43 2.533(8) . ?
I301 Zn31 2.530(5) . ?
I302 Zn31 2.520(6) . ?
Zn43 N312 2.023(16) . ?
Zn43 N305 2.168(19) 8_465 ?
Zn42 N306 2.115(16) . ?
Zn42 N307 2.06(2) . ?
Zn42 I404 2.498(18) . ?
Zn31 N301 2.082(14) . ?
Zn31 N311 2.16(2) 6_566 ?
N303 C306 1.329(18) . ?
N303 C307 1.345(19) . ?
N308 C324 1.309(19) . ?
N308 C326 1.35(2) . ?
N304 C308 1.28(2) . ?
N304 C307 1.366(17) . ?
N302 C308 1.37(2) . ?
N302 C306 1.306(17) . ?
N309 C324 1.31(2) . ?
N309 C325 1.35(2) . ?
N312 C332 1.29(2) . ?
N312 Zn33 2.089(15) . ?
N312 C336 1.33(3) . ?
N312 C436 1.33(3) . ?
N306 C318 1.29(2) . ?
N306 C414 1.31(3) . ?
N306 Zn32 2.160(13) . ?
N306 Zn52 2.092(19) . ?
N306 C314 1.31(2) . ?
N310 C326 1.32(2) . ?
N310 C325 1.29(2) . ?
N307 C323 1.29(2) . ?
N307 C319 1.30(3) . ?
N307 Zn32 2.036(16) . ?
N307 Zn52 2.44(2) . ?
N305 C311 1.36(2) . ?
N305 C312 1.36(2) . ?
N305 Zn33 2.012(17) 8_566 ?
N301 C301 1.25(2) . ?
N301 Zn41 2.202(14) . ?
N301 Zn51 2.41(8) . ?
N301 C305 1.35(3) . ?
C324 C321 1.50(2) . ?
C308 C316 1.468(19) . ?
C306 C303 1.49(2) . ?
C307 C309 1.47(2) . ?
C326 C334 1.49(2) . ?
C309 C310 1.39(2) . ?
C309 C313 1.36(2) . ?
C321 C322 1.35(3) . ?
C321 C320 1.35(2) . ?
C303 C302 1.372(19) . ?
C303 C304 1.38(2) . ?
C316 C317 1.38(2) . ?
C316 C415 1.43(3) . ?
C316 C315 1.43(3) . ?
C317 H317 0.9500 . ?
C317 C318 1.42(2) . ?
C327 C325 1.53(3) . ?
C327 C328 1.38(3) . ?
C327 C331 1.34(4) . ?
C334 C333 1.38(3) . ?
C334 C335 1.44(3) . ?
C334 C435 1.41(3) . ?
C301 H301 0.9500 . ?
C301 C302 1.38(2) . ?
C322 H322 0.9500 . ?
C322 C323 1.44(3) . ?
C333 H333 0.9500 . ?
C333 C332 1.42(2) . ?
C302 H302 0.9500 . ?
C332 H332 0.9500 . ?
C311 H311 0.9500 . ?
C311 C310 1.34(2) . ?
C323 H323 0.9500 . ?
C312 H312 0.9500 . ?
C312 C313 1.35(3) . ?
C304 H304 0.9500 . ?
C304 C305 1.37(3) . ?
C318 H318 0.9500 . ?
C310 H310 0.9500 . ?
C313 H313 0.9500 . ?
C415 H415 0.9500 . ?
C415 C414 1.34(3) . ?
C320 H320 0.9500 . ?
C320 C319 1.42(3) . ?
C319 H319 0.9500 . ?
C414 H414 0.9500 . ?
C328 H328 0.9500 . ?
C328 C329 1.36(3) . ?
C335 H335 0.9500 . ?
C335 C336 1.39(3) . ?
I306 Zn33 2.516(8) . ?
Zn33 I305 2.536(10) . ?
I402 Zn41 2.533(8) . ?
Zn41 I401 2.504(7) . ?
Zn41 N311 1.923(18) 6_566 ?
I501 Zn51 2.37(8) . ?
I502 Zn51 2.72(9) . ?
Zn51 N311 1.99(7) 6_566 ?
N311 C329 1.32(3) . ?
N311 C330 1.28(3) . ?
C331 H331 0.9500 . ?
C331 C330 1.40(3) . ?
C329 H329 0.9500 . ?
C330 H330 0.9500 . ?
C305 H305 0.9500 . ?
O2A C8A 1.378(18) . ?
O2A C14A 1.435(19) . ?
C7A C12A 1.40(2) . ?
C7A C8A 1.39(2) . ?
C7A C4A 1.488(19) . ?
C12A C11A 1.40(2) . ?
C12A O3A 1.373(18) . ?
C11A H11A 0.9500 . ?
C11A C10A 1.40(2) . ?
C10A H10A 0.9500 . ?
C10A C9A 1.40(2) . ?
C9A H9A 0.9500 . ?
C9A C8A 1.39(2) . ?
O3A C15A 1.436(19) . ?
C4A C5A 1.378(19) . ?
C4A C3A 1.384(19) . ?
C5A C6A 1.390(18) . ?
C5A C13A 1.51(2) . ?
C6A H6A 0.9500 . ?
C6A C1A 1.384(19) . ?
C2A H2A 0.9500 . ?
C2A C1A 1.383(19) . ?
C2A C3A 1.394(19) . ?
O1A H1A 0.8400 . ?
O1A C13A 1.42(2) . ?
C14A H14A 0.9800 . ?
C14A H14B 0.9800 . ?
C14A H14C 0.9800 . ?
C13A H13A 0.9900 . ?
C13A H13B 0.9900 . ?
C1A H1AA 0.9500 . ?
C15A H15A 0.9800 . ?
C15A H15B 0.9800 . ?
C15A H15C 0.9800 . ?
C3A H3A 0.9500 . ?
I304 Zn32 2.666(12) . ?
Zn32 I303 2.541(9) . ?
I503 Zn52 2.463(18) . ?
C336 H336 0.9500 . ?
C435 H435 0.9500 . ?
C435 C436 1.39(3) . ?
C436 H436 0.9500 . ?
C314 H314 0.9500 . ?
C314 C315 1.34(2) . ?
C315 H315 0.9500 . ?

loop_
_geom_torsion_atom_site_label_1
_geom_torsion_atom_site_label_2
_geom_torsion_atom_site_label_3
_geom_torsion_atom_site_label_4
_geom_torsion
_geom_torsion_site_symmetry_1
_geom_torsion_site_symmetry_2
_geom_torsion_site_symmetry_3
_geom_torsion_site_symmetry_4
_geom_torsion_publ_flag
Zn43 N312 C332 C333 178.7(13) . . . . ?
Zn43 N312 C336 C335 -169(2) . . . . ?
Zn43 N305 C311 C310 176.4(18) 8_566 . . . ?
Zn43 N305 C312 C313 -176.0(16) 8_566 . . . ?
Zn42 N306 C318 C317 172.5(15) . . . . ?
Zn42 N306 C314 C315 -173(2) . . . . ?
Zn42 N307 C323 C322 -171.6(13) . . . . ?
Zn42 N307 C319 C320 171.8(16) . . . . ?
Zn31 N301 C301 C302 177.0(14) . . . . ?
Zn31 N301 C305 C304 -174(2) . . . . ?
Zn31 N311 C329 C328 163.0(18) 6_565 . . . ?
Zn31 N311 C330 C331 -170(2) 6_565 . . . ?
N303 C306 C303 C302 -8(3) . . . . ?
N303 C306 C303 C304 172.6(18) . . . . ?
N303 C307 C309 C310 0(3) . . . . ?
N303 C307 C309 C313 178.0(17) . . . . ?
N308 C324 C321 C322 -10(2) . . . . ?
N308 C324 C321 C320 173.5(17) . . . . ?
N308 C326 C334 C333 -19(2) . . . . ?
N308 C326 C334 C335 149(2) . . . . ?
N308 C326 C334 C435 -154(3) . . . . ?
N304 C308 C316 C317 -3(3) . . . . ?
N304 C308 C316 C415 152(4) . . . . ?
N304 C308 C316 C315 -174(3) . . . . ?
N304 C307 C309 C310 176.9(17) . . . . ?
N304 C307 C309 C313 -5(2) . . . . ?
N302 C308 C316 C317 179.3(16) . . . . ?
N302 C308 C316 C415 -26(5) . . . . ?
N302 C308 C316 C315 8(3) . . . . ?
N302 C306 C303 C302 168.3(17) . . . . ?
N302 C306 C303 C304 -11(3) . . . . ?
N309 C324 C321 C322 169.7(16) . . . . ?
N309 C324 C321 C320 -6(2) . . . . ?
N306 C314 C315 C316 0(4) . . . . ?
N310 C326 C334 C333 167.4(15) . . . . ?
N310 C326 C334 C335 -25(3) . . . . ?
N310 C326 C334 C435 32(3) . . . . ?
N305 C311 C310 C309 -1(4) . . . . ?
N305 C312 C313 C309 0(3) . . . . ?
N301 C301 C302 C303 -4(3) . . . . ?
C324 N308 C326 N310 1(2) . . . . ?
C324 N308 C326 C334 -172.2(14) . . . . ?
C324 N309 C325 N310 -2(3) . . . . ?
C324 N309 C325 C327 -178.9(17) . . . . ?
C324 C321 C322 C323 178.2(16) . . . . ?
C324 C321 C320 C319 -177.9(19) . . . . ?
C308 N304 C307 N303 1(2) . . . . ?
C308 N304 C307 C309 -176.1(15) . . . . ?
C308 N302 C306 N303 5(3) . . . . ?
C308 N302 C306 C303 -170.7(15) . . . . ?
C308 C316 C317 C318 -178.9(17) . . . . ?
C308 C316 C415 C414 -174(4) . . . . ?
C308 C316 C315 C314 179(2) . . . . ?
C306 N303 C307 N304 2(2) . . . . ?
C306 N303 C307 C309 178.5(15) . . . . ?
C306 N302 C308 N304 -2(3) . . . . ?
C306 N302 C308 C316 175.5(15) . . . . ?
C306 C303 C302 C301 -175.6(17) . . . . ?
C306 C303 C304 C305 179(2) . . . . ?
C307 N303 C306 N302 -5(3) . . . . ?
C307 N303 C306 C303 171.0(15) . . . . ?
C307 N304 C308 N302 0(3) . . . . ?
C307 N304 C308 C316 -178.3(15) . . . . ?
C307 C309 C310 C311 179(2) . . . . ?
C307 C309 C313 C312 -179.2(17) . . . . ?
C326 N308 C324 N309 -3(2) . . . . ?
C326 N308 C324 C321 177.4(13) . . . . ?
C326 N310 C325 N309 0(3) . . . . ?
C326 N310 C325 C327 177.6(17) . . . . ?
C326 C334 C333 C332 -179.9(15) . . . . ?
C326 C334 C335 C336 -172(2) . . . . ?
C326 C334 C435 C436 -176(4) . . . . ?
C321 C322 C323 N307 1(3) . . . . ?
C321 C320 C319 N307 -1(3) . . . . ?
C303 C304 C305 N301 -3(4) . . . . ?
C316 C317 C318 N306 -1(3) . . . . ?
C316 C415 C414 N306 -14(9) . . . . ?
C317 C316 C415 C414 -18(6) . . . . ?
C317 C316 C315 C314 7(4) . . . . ?
C327 C328 C329 N311 15(4) . . . . ?
C327 C331 C330 N311 -2(4) . . . . ?
C334 C333 C332 N312 0(3) . . . . ?
C334 C335 C336 N312 -16(4) . . . . ?
C334 C435 C436 N312 -13(7) . . . . ?
C325 N309 C324 N308 3(2) . . . . ?
C325 N309 C324 C321 -177.2(14) . . . . ?
C325 N310 C326 N308 0(2) . . . . ?
C325 N310 C326 C334 173.5(15) . . . . ?
C325 C327 C328 C329 172(2) . . . . ?
C325 C327 C331 C330 -178(2) . . . . ?
C301 N301 C305 C304 3(4) . . . . ?
C322 C321 C320 C319 6(3) . . . . ?
C333 C334 C335 C336 -4(4) . . . . ?
C333 C334 C435 C436 44(5) . . . . ?
C302 C303 C304 C305 0(3) . . . . ?
C332 N312 C336 C335 29(4) . . . . ?
C332 N312 C436 C435 -28(6) . . . . ?
C311 N305 C312 C313 0(3) . . . . ?
C323 N307 C319 C320 -3(3) . . . . ?
C312 N305 C311 C310 0(3) . . . . ?
C304 C303 C302 C301 4(3) . . . . ?
C318 N306 C414 C415 38(8) . . . . ?
C318 N306 C314 C315 -8(4) . . . . ?
C310 C309 C313 C312 -1(3) . . . . ?
C313 C309 C310 C311 1(3) . . . . ?
C415 C316 C317 C318 25(4) . . . . ?
C320 C321 C322 C323 -5(3) . . . . ?
C319 N307 C323 C322 4(3) . . . . ?
C414 N306 C318 C317 -30(5) . . . . ?
C328 C327 C325 N309 15(3) . . . . ?
C328 C327 C325 N310 -163(2) . . . . ?
C328 C327 C331 C330 2(4) . . . . ?
C335 C334 C333 C332 12(3) . . . . ?
Zn33 N312 C332 C333 -175.3(13) . . . . ?
Zn33 N312 C436 C435 -179(4) . . . . ?
Zn33 N305 C311 C310 172.9(19) 8_566 . . . ?
Zn33 N305 C312 C313 -171.9(16) 8_566 . . . ?
Zn41 N301 C301 C302 -172.5(15) . . . . ?
Zn41 N301 C305 C304 175.1(17) . . . . ?
Zn41 N311 C329 C328 175(2) 6_565 . . . ?
Zn41 N311 C330 C331 176(2) 6_565 . . . ?
Zn51 N301 C301 C302 -163(2) . . . . ?
Zn51 N301 C305 C304 156(4) . . . . ?
Zn51 N311 C329 C328 -169(3) 6_565 . . . ?
Zn51 N311 C330 C331 141(5) 6_565 . . . ?
C331 C327 C325 N309 -166(2) . . . . ?
C331 C327 C325 N310 17(3) . . . . ?
C331 C327 C328 C329 -8(4) . . . . ?
C329 N311 C330 C331 8(4) . . . . ?
C330 N311 C329 C328 -14(4) . . . . ?
C330 N311 C329 Zn51 155(3) . . . 6_565 ?
C305 N301 C301 C302 1(3) . . . . ?
C7A C12A C11A C10A -2(2) . . . . ?
C7A C12A O3A C15A -177(4) . . . . ?
C7A C4A C5A C6A 175(3) . . . . ?
C7A C4A C5A C13A 0(4) . . . . ?
C7A C4A C3A C2A -176(4) . . . . ?
C12A C7A C8A O2A 179(3) . . . . ?
C12A C7A C8A C9A 3(4) . . . . ?
C12A C7A C4A C5A -70(4) . . . . ?
C12A C7A C4A C3A 103(3) . . . . ?
C12A C11A C10A C9A 4(5) . . . . ?
C11A C12A O3A C15A 7(5) . . . . ?
C11A C10A C9A C8A -3(6) . . . . ?
C10A C9A C8A O2A -177(4) . . . . ?
C10A C9A C8A C7A -1(5) . . . . ?
C8A C7A C12A C11A -1(2) . . . . ?
C8A C7A C12A O3A -177(4) . . . . ?
C8A C7A C4A C5A 112(3) . . . . ?
C8A C7A C4A C3A -74(4) . . . . ?
O3A C12A C11A C10A 173(4) . . . . ?
C4A C7A C12A C11A -179(3) . . . . ?
C4A C7A C12A O3A 5(4) . . . . ?
C4A C7A C8A O2A -3(5) . . . . ?
C4A C7A C8A C9A -179(3) . . . . ?
C4A C5A C6A C1A 2(2) . . . . ?
C4A C5A C13A O1A -156(3) . . . . ?
C5A C4A C3A C2A -2(5) . . . . ?
C5A C6A C1A C2A -5(5) . . . . ?
C6A C5A C13A O1A 30(6) . . . . ?
C14A O2A C8A C7A -176(4) . . . . ?
C14A O2A C8A C9A 0(6) . . . . ?
C13A C5A C6A C1A 176(5) . . . . ?
C1A C2A C3A C4A -1(6) . . . . ?
C3A C4A C5A C6A 2(2) . . . . ?
C3A C4A C5A C13A -173(4) . . . . ?
C3A C2A C1A C6A 4(6) . . . . ?
Zn32 N306 C318 C317 179.5(15) . . . . ?
Zn32 N306 C414 C415 -171(5) . . . . ?
Zn32 N307 C323 C322 -173.5(13) . . . . ?
Zn32 N307 C319 C320 174.0(16) . . . . ?
Zn52 N306 C318 C317 158.6(16) . . . . ?
Zn52 N307 C323 C322 -170.4(14) . . . . ?
Zn52 N307 C319 C320 169.6(15) . . . . ?
C336 N312 C332 C333 -21(3) . . . . ?
C435 C334 C333 C332 -39(3) . . . . ?
C436 N312 C332 C333 34(3) . . . . ?
C314 N306 C318 C317 8(4) . . . . ?
C315 C316 C317 C318 -7(3) . . . . ?

loop_
_exptl_oxdiff_crystal_face_indexfrac_h
_exptl_oxdiff_crystal_face_indexfrac_k
_exptl_oxdiff_crystal_face_indexfrac_l
_exptl_oxdiff_crystal_face_x
_exptl_oxdiff_crystal_face_y
_exptl_oxdiff_crystal_face_z
1.0001 -0.0002 -0.0004 -0.0118 -0.0437 0.0049
-1.0001 0.0002 0.0004 0.0118 0.0437 -0.0049
0.0006 1.0001 -0.0019 0.0056 0.0100 0.1021
-0.0006 -1.0001 0.0019 -0.0056 -0.0100 -0.1021
-1.9995 1.0005 -0.0010 0.0293 0.0975 0.0922
2.0008 0.9997 -0.0027 -0.0181 -0.0774 0.1120
-2.0008 -0.9997 0.0027 0.0181 0.0774 -0.1120
1.9995 -1.0005 0.0010 -0.0293 -0.0975 -0.0922
0.0004 -0.0003 -0.9998 0.0498 -0.0029 -0.0024
-0.0004 0.0003 0.9998 -0.0498 0.0029 0.0024
-0.9997 -0.0001 -0.9994 0.0617 0.0409 -0.0074
0.9997 0.0001 0.9994 -0.0617 -0.0409 0.0074
1.0004 -0.0005 -1.0002 0.0380 -0.0466 0.0025
-1.0004 0.0005 1.0002 -0.0380 0.0466 -0.0025
2.0017 1.9995 -1.0043 0.0374 -0.0702 0.2117
-2.0011 -0.9994 1.0025 -0.0318 0.0802 -0.1096
-1.0002 1.0009 1.9981 -0.0822 0.0595 0.1020
